data_7708660
loop_
_publ_author_name
'Kote, Basvaraj S.'
'Kunchur, Harish S.'
'Radhakrishna, Latchupatula'
'Pandey, Madhusudan Kumar'
'Balakrishna, Maravanji Shivaramaiah'

_publ_section_title
;
 Group 11 metal complexes of a dinucleating triazole appended
 bisphosphine,
 1,4-bis(5-(diisopropylphosphaneyl)-1-phenyl-1H-1,2,3-triazol-4-yl)benzene
;
_journal_name_full 'Dalton Transactions'
_journal_paper_doi 10.1039/D1DT02803K
_journal_year 2021
_chemical_formula_moiety 'C34 H42 Ag2 I2 N6 P2, C2 H4 Cl2'
_chemical_formula_sum 'C36 H46 Ag2 Cl2 I2 N6 P2'
_chemical_formula_weight 1165.17
_space_group_crystal_system orthorhombic
_space_group_IT_number 61
_space_group_name_Hall '-P 2ac 2ab'
_space_group_name_H-M_alt 'P b c a'
_atom_sites_solution_hydrogens geom
_atom_sites_solution_primary iterative
_audit_creation_date 2021-10-25
_audit_creation_method
;
Olex2 1.5-alpha
(compiled 2021.10.07 svn.r9718050b for OlexSys, GUI svn.r6410)
;
_audit_update_record
;
2021-10-26 deposited with the CCDC.	2021-10-29 downloaded from the CCDC.
;
_cell_angle_alpha 90
_cell_angle_beta 90
_cell_angle_gamma 90
_cell_formula_units_Z 8
_cell_length_a 18.9149(5)
_cell_length_b 17.4523(5)
_cell_length_c 26.6732(7)
_cell_measurement_reflns_used 10746
_cell_measurement_temperature 150.00(10)
_cell_measurement_theta_max 23.1560
_cell_measurement_theta_min 1.7580
_cell_volume 8805.1(4)
_computing_cell_refinement 'CrysAlisPro 1.171.41.93a (Rigaku OD, 2020)'
_computing_data_collection 'CrysAlisPro 1.171.41.93a (Rigaku OD, 2020)'
_computing_data_reduction 'CrysAlisPro 1.171.41.93a (Rigaku OD, 2020)'
_computing_molecular_graphics 'Olex2 1.5-alpha (Dolomanov et al., 2009)'
_computing_publication_material 'Olex2 1.5-alpha (Dolomanov et al., 2009)'
_computing_structure_refinement 'SHELXL 2014/7 (Sheldrick, 2015)'
_computing_structure_solution 'olex2.solve 1.5-alpha (Bourhis et al., 2015)'
_diffrn_ambient_temperature 150.15
_diffrn_measured_fraction_theta_full 0.999
_diffrn_measured_fraction_theta_max 0.999
_diffrn_measurement_details
;
List of Runs (angles in degrees, time in seconds):

  # Type    Start    End  Width  t~exp~   \w     \q     \k     \f   Frames
#--------------------------------------------------------------------------
  1  \w   -119.86  16.64   0.50    3.00    --  -18.39 -59.25 122.08  273
  2  \w   -119.86  16.64   0.50    3.00    --  -18.39 -59.25 173.08  273
  3  \f     67.59 212.09   0.50    3.00  16.76 -18.39 -59.25    --   289
  4  \w   -119.86  16.64   0.50    3.00    --  -18.39 -59.25  20.08  273
;
_diffrn_measurement_device 'abstract diffractometer'
_diffrn_measurement_device_type 'Saxi-CrysAlisPro-abstract goniometer imported SAXI images'
_diffrn_measurement_method '\w and \f scans'
_diffrn_radiation_type MoK\a
_diffrn_radiation_wavelength 0.71073
_diffrn_reflns_av_R_equivalents 0.0833
_diffrn_reflns_av_unetI/netI 0.0374
_diffrn_reflns_Laue_measured_fraction_full 0.999
_diffrn_reflns_Laue_measured_fraction_max 0.999
_diffrn_reflns_limit_h_max 22
_diffrn_reflns_limit_h_min -22
_diffrn_reflns_limit_k_max 16
_diffrn_reflns_limit_k_min -20
_diffrn_reflns_limit_l_max 31
_diffrn_reflns_limit_l_min -31
_diffrn_reflns_number 97689
_diffrn_reflns_point_group_measured_fraction_full 0.999
_diffrn_reflns_point_group_measured_fraction_max 0.999
_diffrn_reflns_theta_full 24.997
_diffrn_reflns_theta_max 24.997
_diffrn_reflns_theta_min 1.762
_exptl_absorpt_coefficient_mu 2.518
_exptl_absorpt_correction_T_max 1.00000
_exptl_absorpt_correction_T_min 0.35341
_exptl_absorpt_correction_type multi-scan
_exptl_absorpt_process_details
;
CrysAlisPro 1.171.41.93a (Rigaku Oxford Diffraction, 2020)
Empirical absorption correction using spherical harmonics,
implemented in SCALE3 ABSPACK scaling algorithm.
;
_exptl_crystal_colour colourless
_exptl_crystal_colour_primary colourless
_exptl_crystal_density_diffrn 1.758
_exptl_crystal_description block
_exptl_crystal_F_000 4544
_exptl_crystal_size_max 0.103
_exptl_crystal_size_mid 0.078
_exptl_crystal_size_min 0.075
_refine_diff_density_max 1.468
_refine_diff_density_min -1.358
_refine_diff_density_rms 0.113
_refine_ls_extinction_method none
_refine_ls_goodness_of_fit_ref 1.035
_refine_ls_hydrogen_treatment constr
_refine_ls_matrix_type full
_refine_ls_number_parameters 459
_refine_ls_number_reflns 7751
_refine_ls_number_restraints 0
_refine_ls_restrained_S_all 1.035
_refine_ls_R_factor_all 0.0540
_refine_ls_R_factor_gt 0.0363
_refine_ls_shift/su_max 0.002
_refine_ls_shift/su_mean 0.000
_refine_ls_structure_factor_coef Fsqd
_refine_ls_weighting_details 'w=1/[\s^2^(Fo^2^)+(0.0359P)^2^+24.5597P] where P=(Fo^2^+2Fc^2^)/3'
_refine_ls_weighting_scheme calc
_refine_ls_wR_factor_gt 0.0834
_refine_ls_wR_factor_ref 0.0930
_reflns_Friedel_coverage 0.000
_reflns_number_gt 6000
_reflns_number_total 7751
_reflns_threshold_expression 'I > 2\s(I)'
_cod_data_source_file d1dt02803k2.cif
_cod_data_source_block Compound-8
_cod_original_cell_volume 8805.0(4)
_cod_database_code 7708660
_shelx_shelxl_version_number 2014/7
_shelx_space_group_comment
;
The symmetry employed for this shelxl refinement is uniquely defined
by the following loop, which should always be used as a source of
symmetry information in preference to the above space-group names.
They are only intended as comments.
;
_shelx_estimated_absorpt_t_max 0.834
_shelx_estimated_absorpt_t_min 0.781
_olex2_refinement_description
;
1. Fixed Uiso
 At 1.2 times of:
  All C(H) groups, All C(H,H) groups
 At 1.5 times of:
  All C(H,H,H) groups
2.a Ternary CH refined with riding coordinates:
 C6(H6), C9(H9), C23(H23), C26(H26)
2.b Secondary CH2 refined with riding coordinates:
 C28(H28A,H28B), C36(H36A,H36B)
2.c Aromatic/amide H refined with riding coordinates:
 C1(H1), C2(H2), C13(H13), C14(H14), C15(H15), C16(H16), C17(H17), C18(H18),
 C19(H19), C31(H31), C32(H32), C33(H33), C34(H34), C35(H35)
2.d Idealised Me refined as rotating group:
 C7(H7A,H7B,H7C), C8(H8A,H8B,H8C), C10(H10A,H10B,H10C), C11(H11A,H11B,H11C),
 C24(H24A,H24B,H24C), C25(H25A,H25B,H25C), C27(H27A,H27B,H27C), C29(H29A,H29B,
 H29C)
;
_olex2_submission_special_instructions 'No special instructions were received'
_oxdiff_exptl_absorpt_empirical_details
;
Empirical correction (ABSPACK) includes:
- Absorption correction using spherical harmonics
- Frame scaling
;

loop_
_space_group_symop_operation_xyz
'x, y, z'
'-x+1/2, -y, z+1/2'
'-x, y+1/2, -z+1/2'
'x+1/2, -y+1/2, -z'
'-x, -y, -z'
'x-1/2, y, -z-1/2'
'x, -y-1/2, z-1/2'
'-x-1/2, y-1/2, z'

loop_
_atom_site_label
_atom_site_type_symbol
_atom_site_fract_x
_atom_site_fract_y
_atom_site_fract_z
_atom_site_U_iso_or_equiv
_atom_site_adp_type
_atom_site_occupancy
_atom_site_site_symmetry_order
_atom_site_calc_flag
_atom_site_refinement_flags_posn
_atom_site_refinement_flags_adp
_atom_site_refinement_flags_occupancy
_atom_site_disorder_assembly
_atom_site_disorder_group
I2 I 0.54834(2) 0.32867(2) 0.32161(2) 0.03683(11) Uani 1 1 d . . . . .
I1 I 0.69241(2) 0.52932(2) 0.30487(2) 0.03973(11) Uani 1 1 d . . . . .
Ag2 Ag 0.55032(2) 0.48753(2) 0.31479(2) 0.03295(11) Uani 1 1 d . . . . .
Ag1 Ag 0.66709(2) 0.40239(2) 0.36417(2) 0.03474(12) Uani 1 1 d . . . . .
P2 P 0.45035(7) 0.57026(8) 0.30080(5) 0.0264(3) Uani 1 1 d . . . . .
P1 P 0.73538(8) 0.33982(8) 0.42856(5) 0.0321(3) Uani 1 1 d . . . . .
N6 N 0.3756(2) 0.6793(2) 0.36082(15) 0.0299(10) Uani 1 1 d . . . . .
N5 N 0.3792(3) 0.7136(3) 0.40632(16) 0.0398(12) Uani 1 1 d . . . . .
N4 N 0.4296(2) 0.6797(3) 0.43201(17) 0.0386(12) Uani 1 1 d . . . . .
N3 N 0.6942(3) 0.4754(3) 0.54635(16) 0.0390(12) Uani 1 1 d . . . . .
N2 N 0.7424(3) 0.4304(3) 0.56638(16) 0.0419(12) Uani 1 1 d . . . . .
N1 N 0.7590(2) 0.3760(3) 0.53217(15) 0.0345(11) Uani 1 1 d . . . . .
C5 C 0.7203(3) 0.3859(3) 0.48887(17) 0.0274(11) Uani 1 1 d . . . . .
C1 C 0.5125(3) 0.4974(3) 0.42640(18) 0.0306(12) Uani 1 1 d . . . . .
H1 H 0.4728 0.4719 0.4123 0.037 Uiso 1 1 calc R U . . .
C2 C 0.5660(3) 0.4544(3) 0.44956(18) 0.0294(12) Uani 1 1 d . . . . .
H2 H 0.5621 0.4002 0.4514 0.035 Uiso 1 1 calc R U . . .
C4 C 0.6789(3) 0.4494(3) 0.49931(18) 0.0300(12) Uani 1 1 d . . . . .
C3 C 0.6248(3) 0.4911(3) 0.46993(17) 0.0250(11) Uani 1 1 d . . . . .
C6 C 0.7139(4) 0.2375(3) 0.4374(2) 0.0441(15) Uani 1 1 d . . . . .
H6 H 0.7478 0.2145 0.4619 0.053 Uiso 1 1 calc R U . . .
C7 C 0.7181(4) 0.1935(4) 0.3878(2) 0.0610(19) Uani 1 1 d . . . . .
H7A H 0.7013 0.1409 0.3929 0.092 Uiso 1 1 calc R U . . .
H7B H 0.7672 0.1925 0.3761 0.092 Uiso 1 1 calc R U . . .
H7C H 0.6884 0.2189 0.3627 0.092 Uiso 1 1 calc R U . . .
C8 C 0.6386(4) 0.2318(3) 0.4582(2) 0.0510(17) Uani 1 1 d . . . . .
H8A H 0.6059 0.2583 0.4357 0.076 Uiso 1 1 calc R U . . .
H8B H 0.6368 0.2556 0.4915 0.076 Uiso 1 1 calc R U . . .
H8C H 0.6250 0.1778 0.4609 0.076 Uiso 1 1 calc R U . . .
C9 C 0.8318(3) 0.3511(4) 0.4207(2) 0.0474(16) Uani 1 1 d . . . . .
H9 H 0.8562 0.3232 0.4485 0.057 Uiso 1 1 calc R U . . .
C10 C 0.8570(4) 0.3181(4) 0.3705(2) 0.062(2) Uani 1 1 d . . . . .
H10A H 0.8271 0.3376 0.3434 0.094 Uiso 1 1 calc R U . . .
H10B H 0.8540 0.2621 0.3715 0.094 Uiso 1 1 calc R U . . .
H10C H 0.9062 0.3335 0.3646 0.094 Uiso 1 1 calc R U . . .
C11 C 0.8516(4) 0.4363(4) 0.4236(3) 0.063(2) Uani 1 1 d . . . . .
H11A H 0.9022 0.4423 0.4166 0.095 Uiso 1 1 calc R U . . .
H11B H 0.8413 0.4557 0.4573 0.095 Uiso 1 1 calc R U . . .
H11C H 0.8242 0.4651 0.3988 0.095 Uiso 1 1 calc R U . . .
C12 C 0.8102(3) 0.3183(3) 0.54669(19) 0.0353(13) Uani 1 1 d . . . . .
C13 C 0.7874(3) 0.2449(3) 0.55639(19) 0.0401(14) Uani 1 1 d . . . . .
H13 H 0.7390 0.2315 0.5527 0.048 Uiso 1 1 calc R U . . .
C14 C 0.8370(4) 0.1907(4) 0.5717(2) 0.0493(16) Uani 1 1 d . . . . .
H14 H 0.8225 0.1395 0.5782 0.059 Uiso 1 1 calc R U . . .
C15 C 0.9060(4) 0.2106(4) 0.5774(3) 0.065(2) Uani 1 1 d . . . . .
H15 H 0.9395 0.1733 0.5879 0.078 Uiso 1 1 calc R U . . .
C16 C 0.9272(4) 0.2840(5) 0.5681(3) 0.072(2) Uani 1 1 d . . . . .
H16 H 0.9756 0.2970 0.5724 0.086 Uiso 1 1 calc R U . . .
C17 C 0.8796(4) 0.3406(4) 0.5525(3) 0.0557(18) Uani 1 1 d . . . . .
H17 H 0.8944 0.3918 0.5463 0.067 Uiso 1 1 calc R U . . .
C18 C 0.6288(3) 0.5701(3) 0.4663(2) 0.0340(13) Uani 1 1 d . . . . .
H18 H 0.6689 0.5960 0.4794 0.041 Uiso 1 1 calc R U . . .
C19 C 0.5757(3) 0.6120(3) 0.44391(19) 0.0315(12) Uani 1 1 d . . . . .
H19 H 0.5796 0.6662 0.4423 0.038 Uiso 1 1 calc R U . . .
C20 C 0.5169(3) 0.5763(3) 0.42375(17) 0.0248(11) Uani 1 1 d . . . . .
C21 C 0.4585(3) 0.6231(3) 0.40315(19) 0.0293(12) Uani 1 1 d . . . . .
C22 C 0.4243(3) 0.6218(3) 0.35697(19) 0.0276(11) Uani 1 1 d . . . . .
C23 C 0.3693(3) 0.5210(3) 0.27923(19) 0.0324(12) Uani 1 1 d . . . . .
H23 H 0.3332 0.5601 0.2693 0.039 Uiso 1 1 calc R U . . .
C24 C 0.3852(3) 0.4689(4) 0.2343(2) 0.0455(15) Uani 1 1 d . . . . .
H24A H 0.4227 0.4327 0.2432 0.068 Uiso 1 1 calc R U . . .
H24B H 0.4006 0.5003 0.2058 0.068 Uiso 1 1 calc R U . . .
H24C H 0.3424 0.4406 0.2250 0.068 Uiso 1 1 calc R U . . .
C25 C 0.3403(3) 0.4726(3) 0.3222(2) 0.0442(15) Uani 1 1 d . . . . .
H25A H 0.2960 0.4484 0.3117 0.066 Uiso 1 1 calc R U . . .
H25B H 0.3316 0.5054 0.3513 0.066 Uiso 1 1 calc R U . . .
H25C H 0.3748 0.4330 0.3310 0.066 Uiso 1 1 calc R U . . .
C26 C 0.4735(3) 0.6492(3) 0.25735(19) 0.0313(12) Uani 1 1 d . . . . .
H26 H 0.4297 0.6789 0.2493 0.038 Uiso 1 1 calc R U . . .
C27 C 0.5049(4) 0.6173(3) 0.2086(2) 0.0445(15) Uani 1 1 d . . . . .
H27A H 0.5250 0.6594 0.1889 0.067 Uiso 1 1 calc R U . . .
H27B H 0.4677 0.5919 0.1892 0.067 Uiso 1 1 calc R U . . .
H27C H 0.5422 0.5802 0.2166 0.067 Uiso 1 1 calc R U . . .
C29 C 0.5264(3) 0.7022(3) 0.2835(2) 0.0389(14) Uani 1 1 d . . . . .
H29A H 0.5675 0.6724 0.2944 0.058 Uiso 1 1 calc R U . . .
H29B H 0.5039 0.7259 0.3127 0.058 Uiso 1 1 calc R U . . .
H29C H 0.5416 0.7422 0.2601 0.058 Uiso 1 1 calc R U . . .
C30 C 0.3215(3) 0.7064(3) 0.32641(19) 0.0322(12) Uani 1 1 d . . . . .
C31 C 0.2575(3) 0.6694(3) 0.3247(2) 0.0372(13) Uani 1 1 d . . . . .
H31 H 0.2494 0.6248 0.3443 0.045 Uiso 1 1 calc R U . . .
C32 C 0.2048(3) 0.6981(3) 0.2938(2) 0.0429(15) Uani 1 1 d . . . . .
H32 H 0.1605 0.6726 0.2919 0.051 Uiso 1 1 calc R U . . .
C33 C 0.2160(3) 0.7629(4) 0.2662(2) 0.0440(15) Uani 1 1 d . . . . .
H33 H 0.1793 0.7825 0.2455 0.053 Uiso 1 1 calc R U . . .
C34 C 0.2804(3) 0.8000(4) 0.2681(2) 0.0495(17) Uani 1 1 d . . . . .
H34 H 0.2878 0.8450 0.2487 0.059 Uiso 1 1 calc R U . . .
C35 C 0.3344(3) 0.7718(3) 0.2983(2) 0.0429(15) Uani 1 1 d . . . . .
H35 H 0.3790 0.7967 0.2996 0.052 Uiso 1 1 calc R U . . .
Cl1 Cl 0.95565(14) 0.57727(16) 0.65698(12) 0.1097(9) Uani 1 1 d . . . . .
Cl2 Cl 0.9068(5) 0.5605(2) 0.54066(16) 0.352(5) Uani 1 1 d . . . . .
C28 C 0.8755(5) 0.5414(6) 0.6395(5) 0.109(3) Uani 1 1 d . . . . .
H28A H 0.8794 0.4860 0.6318 0.130 Uiso 1 1 calc R U . . .
H28B H 0.8405 0.5483 0.6667 0.130 Uiso 1 1 calc R U . . .
C36 C 0.8548(9) 0.5823(7) 0.5966(7) 0.216(10) Uani 1 1 d . . . . .
H36A H 0.8586 0.6378 0.6037 0.260 Uiso 1 1 calc R U . . .
H36B H 0.8045 0.5709 0.5895 0.260 Uiso 1 1 calc R U . . .

loop_
_atom_site_aniso_label
_atom_site_aniso_U_11
_atom_site_aniso_U_22
_atom_site_aniso_U_33
_atom_site_aniso_U_23
_atom_site_aniso_U_13
_atom_site_aniso_U_12
I2 0.0394(2) 0.0303(2) 0.0408(2) -0.00641(15) 0.00043(17) -0.00369(16)
I1 0.0305(2) 0.0405(2) 0.0482(2) 0.00891(17) 0.00270(17) -0.00295(17)
Ag2 0.0287(2) 0.0336(2) 0.0365(2) 0.00011(17) -0.00054(18) 0.00763(18)
Ag1 0.0393(3) 0.0376(2) 0.0273(2) 0.00089(18) -0.00404(18) 0.0062(2)
P2 0.0244(7) 0.0297(7) 0.0251(7) -0.0029(5) -0.0017(5) 0.0030(6)
P1 0.0373(8) 0.0352(8) 0.0239(7) -0.0037(6) -0.0012(6) 0.0097(7)
N6 0.025(2) 0.035(2) 0.030(2) -0.0036(19) -0.0037(19) 0.006(2)
N5 0.042(3) 0.048(3) 0.029(2) -0.017(2) -0.008(2) 0.015(2)
N4 0.034(3) 0.046(3) 0.036(3) -0.011(2) -0.004(2) 0.014(2)
N3 0.057(3) 0.032(3) 0.027(2) -0.003(2) -0.009(2) 0.011(2)
N2 0.059(3) 0.038(3) 0.028(2) -0.005(2) -0.012(2) 0.018(3)
N1 0.044(3) 0.032(2) 0.027(2) -0.0026(19) -0.004(2) 0.011(2)
C5 0.030(3) 0.031(3) 0.021(3) 0.000(2) -0.005(2) 0.004(2)
C1 0.031(3) 0.034(3) 0.026(3) -0.006(2) -0.002(2) -0.002(2)
C2 0.040(3) 0.024(3) 0.024(3) -0.004(2) 0.002(2) 0.003(2)
C4 0.039(3) 0.028(3) 0.023(3) 0.000(2) -0.001(2) 0.005(2)
C3 0.027(3) 0.029(3) 0.019(2) -0.003(2) 0.002(2) 0.003(2)
C6 0.069(4) 0.031(3) 0.033(3) -0.003(2) -0.005(3) 0.012(3)
C7 0.085(5) 0.046(4) 0.052(4) -0.018(3) 0.007(4) 0.008(4)
C8 0.079(5) 0.033(3) 0.041(3) 0.000(3) 0.009(3) -0.009(3)
C9 0.039(4) 0.075(5) 0.028(3) 0.001(3) -0.002(3) 0.014(3)
C10 0.060(5) 0.076(5) 0.051(4) -0.004(4) 0.025(3) 0.012(4)
C11 0.043(4) 0.083(5) 0.063(5) -0.016(4) 0.006(3) -0.012(4)
C12 0.041(3) 0.040(3) 0.025(3) -0.003(2) -0.010(2) 0.012(3)
C13 0.049(4) 0.041(3) 0.030(3) 0.001(3) -0.005(3) 0.015(3)
C14 0.062(5) 0.043(4) 0.042(4) -0.003(3) -0.012(3) 0.012(3)
C15 0.073(5) 0.053(5) 0.069(5) -0.008(4) -0.029(4) 0.033(4)
C16 0.042(4) 0.084(6) 0.089(6) -0.004(5) -0.038(4) 0.010(4)
C17 0.050(4) 0.054(4) 0.064(4) -0.006(3) -0.021(3) 0.007(3)
C18 0.032(3) 0.035(3) 0.036(3) -0.002(2) -0.007(2) 0.002(3)
C19 0.037(3) 0.027(3) 0.031(3) 0.001(2) -0.002(2) 0.001(2)
C20 0.025(3) 0.027(3) 0.022(2) -0.001(2) 0.002(2) 0.002(2)
C21 0.030(3) 0.026(3) 0.031(3) -0.002(2) -0.001(2) 0.004(2)
C22 0.026(3) 0.025(3) 0.032(3) -0.003(2) 0.003(2) 0.000(2)
C23 0.028(3) 0.034(3) 0.035(3) -0.010(2) -0.002(2) 0.001(2)
C24 0.040(4) 0.054(4) 0.042(3) -0.016(3) -0.002(3) -0.003(3)
C25 0.040(4) 0.047(4) 0.045(3) -0.014(3) 0.004(3) -0.014(3)
C26 0.031(3) 0.033(3) 0.031(3) -0.002(2) 0.001(2) 0.006(2)
C27 0.061(4) 0.038(3) 0.035(3) 0.000(3) 0.014(3) 0.000(3)
C29 0.040(3) 0.039(3) 0.038(3) 0.006(3) -0.001(3) 0.001(3)
C30 0.030(3) 0.038(3) 0.029(3) 0.000(2) 0.004(2) 0.013(3)
C31 0.038(3) 0.038(3) 0.035(3) 0.002(2) -0.006(3) 0.002(3)
C32 0.044(4) 0.046(4) 0.038(3) 0.000(3) -0.011(3) 0.005(3)
C33 0.042(4) 0.055(4) 0.035(3) 0.003(3) -0.005(3) 0.021(3)
C34 0.051(4) 0.050(4) 0.048(4) 0.019(3) 0.013(3) 0.016(3)
C35 0.031(3) 0.044(4) 0.054(4) 0.009(3) 0.006(3) 0.012(3)
Cl1 0.0817(17) 0.1009(19) 0.147(2) 0.0060(17) -0.0187(16) 0.0170(14)
Cl2 0.831(16) 0.102(3) 0.123(3) 0.045(2) -0.150(6) -0.146(6)
C28 0.085(7) 0.090(7) 0.151(10) -0.019(7) -0.026(7) 0.000(6)
C36 0.30(2) 0.090(9) 0.260(19) -0.087(11) -0.200(18) 0.044(11)

loop_
_atom_type_symbol
_atom_type_description
_atom_type_scat_dispersion_real
_atom_type_scat_dispersion_imag
_atom_type_scat_source
C C 0.0033 0.0016 'International Tables Vol C Tables 4.2.6.8 and 6.1.1.4'
H H 0.0000 0.0000 'International Tables Vol C Tables 4.2.6.8 and 6.1.1.4'
Ag Ag -0.8971 1.1015 'International Tables Vol C Tables 4.2.6.8 and 6.1.1.4'
Cl Cl 0.1484 0.1585 'International Tables Vol C Tables 4.2.6.8 and 6.1.1.4'
I I -0.4742 1.8119 'International Tables Vol C Tables 4.2.6.8 and 6.1.1.4'
N N 0.0061 0.0033 'International Tables Vol C Tables 4.2.6.8 and 6.1.1.4'
P P 0.1023 0.0942 'International Tables Vol C Tables 4.2.6.8 and 6.1.1.4'

loop_
_geom_angle_atom_site_label_1
_geom_angle_atom_site_label_2
_geom_angle_atom_site_label_3
_geom_angle
_geom_angle_site_symmetry_1
_geom_angle_site_symmetry_3
_geom_angle_publ_flag
Ag2 I2 Ag1 63.989(14) . . ?
Ag1 I1 Ag2 64.559(15) . . ?
I2 Ag2 I1 106.214(17) . . ?
I2 Ag2 Ag1 58.789(14) . . ?
I1 Ag2 Ag1 57.171(14) . . ?
P2 Ag2 I2 126.71(4) . . ?
P2 Ag2 I1 125.69(4) . . ?
P2 Ag2 Ag1 162.29(4) . . ?
I2 Ag1 Ag2 57.222(14) . . ?
I1 Ag1 I2 105.822(17) . . ?
I1 Ag1 Ag2 58.270(14) . . ?
P1 Ag1 I2 120.39(4) . . ?
P1 Ag1 I1 132.69(4) . . ?
P1 Ag1 Ag2 160.24(4) . . ?
C22 P2 Ag2 112.45(17) . . ?
C22 P2 C23 105.2(2) . . ?
C22 P2 C26 102.2(2) . . ?
C23 P2 Ag2 114.87(18) . . ?
C23 P2 C26 110.3(2) . . ?
C26 P2 Ag2 110.94(18) . . ?
C5 P1 Ag1 110.17(17) . . ?
C5 P1 C6 106.3(2) . . ?
C5 P1 C9 102.1(3) . . ?
C6 P1 Ag1 114.2(2) . . ?
C9 P1 Ag1 113.6(2) . . ?
C9 P1 C6 109.6(3) . . ?
N5 N6 C22 111.0(4) . . ?
N5 N6 C30 117.2(4) . . ?
C22 N6 C30 131.8(4) . . ?
N4 N5 N6 107.7(4) . . ?
N5 N4 C21 108.8(4) . . ?
N2 N3 C4 108.8(4) . . ?
N3 N2 N1 107.8(4) . . ?
N2 N1 C5 110.7(4) . . ?
N2 N1 C12 117.5(4) . . ?
C5 N1 C12 131.8(4) . . ?
N1 C5 P1 126.9(4) . . ?
N1 C5 C4 103.4(4) . . ?
C4 C5 P1 128.3(4) . . ?
C2 C1 H1 119.6 . . ?
C20 C1 H1 119.6 . . ?
C20 C1 C2 120.9(5) . . ?
C1 C2 H2 120.0 . . ?
C3 C2 C1 120.1(5) . . ?
C3 C2 H2 120.0 . . ?
N3 C4 C5 109.3(4) . . ?
N3 C4 C3 118.0(4) . . ?
C5 C4 C3 132.6(4) . . ?
C2 C3 C4 122.2(5) . . ?
C18 C3 C2 118.2(5) . . ?
C18 C3 C4 119.3(5) . . ?
P1 C6 H6 109.3 . . ?
C7 C6 P1 111.4(4) . . ?
C7 C6 H6 109.3 . . ?
C7 C6 C8 109.2(5) . . ?
C8 C6 P1 108.3(4) . . ?
C8 C6 H6 109.3 . . ?
C6 C7 H7A 109.5 . . ?
C6 C7 H7B 109.5 . . ?
C6 C7 H7C 109.5 . . ?
H7A C7 H7B 109.5 . . ?
H7A C7 H7C 109.5 . . ?
H7B C7 H7C 109.5 . . ?
C6 C8 H8A 109.5 . . ?
C6 C8 H8B 109.5 . . ?
C6 C8 H8C 109.5 . . ?
H8A C8 H8B 109.5 . . ?
H8A C8 H8C 109.5 . . ?
H8B C8 H8C 109.5 . . ?
P1 C9 H9 108.7 . . ?
C10 C9 P1 111.5(5) . . ?
C10 C9 H9 108.7 . . ?
C10 C9 C11 109.4(6) . . ?
C11 C9 P1 109.9(4) . . ?
C11 C9 H9 108.7 . . ?
C9 C10 H10A 109.5 . . ?
C9 C10 H10B 109.5 . . ?
C9 C10 H10C 109.5 . . ?
H10A C10 H10B 109.5 . . ?
H10A C10 H10C 109.5 . . ?
H10B C10 H10C 109.5 . . ?
C9 C11 H11A 109.5 . . ?
C9 C11 H11B 109.5 . . ?
C9 C11 H11C 109.5 . . ?
H11A C11 H11B 109.5 . . ?
H11A C11 H11C 109.5 . . ?
H11B C11 H11C 109.5 . . ?
C13 C12 N1 119.2(5) . . ?
C13 C12 C17 122.7(6) . . ?
C17 C12 N1 118.1(5) . . ?
C12 C13 H13 120.8 . . ?
C12 C13 C14 118.5(6) . . ?
C14 C13 H13 120.8 . . ?
C13 C14 H14 119.8 . . ?
C15 C14 C13 120.3(7) . . ?
C15 C14 H14 119.8 . . ?
C14 C15 H15 119.9 . . ?
C14 C15 C16 120.2(6) . . ?
C16 C15 H15 119.9 . . ?
C15 C16 H16 119.1 . . ?
C15 C16 C17 121.7(7) . . ?
C17 C16 H16 119.1 . . ?
C12 C17 C16 116.6(7) . . ?
C12 C17 H17 121.7 . . ?
C16 C17 H17 121.7 . . ?
C3 C18 H18 119.3 . . ?
C19 C18 C3 121.4(5) . . ?
C19 C18 H18 119.3 . . ?
C18 C19 H19 119.5 . . ?
C18 C19 C20 120.9(5) . . ?
C20 C19 H19 119.5 . . ?
C1 C20 C19 118.5(5) . . ?
C1 C20 C21 121.7(5) . . ?
C19 C20 C21 119.6(5) . . ?
N4 C21 C20 119.3(4) . . ?
N4 C21 C22 109.0(4) . . ?
C22 C21 C20 131.7(5) . . ?
N6 C22 P2 127.5(4) . . ?
N6 C22 C21 103.6(4) . . ?
C21 C22 P2 127.8(4) . . ?
P2 C23 H23 109.3 . . ?
C24 C23 P2 110.8(4) . . ?
C24 C23 H23 109.3 . . ?
C25 C23 P2 108.7(4) . . ?
C25 C23 H23 109.3 . . ?
C25 C23 C24 109.3(5) . . ?
C23 C24 H24A 109.5 . . ?
C23 C24 H24B 109.5 . . ?
C23 C24 H24C 109.5 . . ?
H24A C24 H24B 109.5 . . ?
H24A C24 H24C 109.5 . . ?
H24B C24 H24C 109.5 . . ?
C23 C25 H25A 109.5 . . ?
C23 C25 H25B 109.5 . . ?
C23 C25 H25C 109.5 . . ?
H25A C25 H25B 109.5 . . ?
H25A C25 H25C 109.5 . . ?
H25B C25 H25C 109.5 . . ?
P2 C26 H26 109.0 . . ?
C27 C26 P2 110.6(4) . . ?
C27 C26 H26 109.0 . . ?
C29 C26 P2 108.6(4) . . ?
C29 C26 H26 109.0 . . ?
C29 C26 C27 110.6(5) . . ?
C26 C27 H27A 109.5 . . ?
C26 C27 H27B 109.5 . . ?
C26 C27 H27C 109.5 . . ?
H27A C27 H27B 109.5 . . ?
H27A C27 H27C 109.5 . . ?
H27B C27 H27C 109.5 . . ?
C26 C29 H29A 109.5 . . ?
C26 C29 H29B 109.5 . . ?
C26 C29 H29C 109.5 . . ?
H29A C29 H29B 109.5 . . ?
H29A C29 H29C 109.5 . . ?
H29B C29 H29C 109.5 . . ?
C31 C30 N6 119.3(5) . . ?
C31 C30 C35 121.6(5) . . ?
C35 C30 N6 119.0(5) . . ?
C30 C31 H31 120.5 . . ?
C30 C31 C32 118.9(5) . . ?
C32 C31 H31 120.5 . . ?
C31 C32 H32 119.7 . . ?
C33 C32 C31 120.5(6) . . ?
C33 C32 H32 119.7 . . ?
C32 C33 H33 119.8 . . ?
C32 C33 C34 120.4(6) . . ?
C34 C33 H33 119.8 . . ?
C33 C34 H34 119.9 . . ?
C33 C34 C35 120.2(6) . . ?
C35 C34 H34 119.9 . . ?
C30 C35 C34 118.4(6) . . ?
C30 C35 H35 120.8 . . ?
C34 C35 H35 120.8 . . ?
Cl1 C28 H28A 110.4 . . ?
Cl1 C28 H28B 110.4 . . ?
H28A C28 H28B 108.6 . . ?
C36 C28 Cl1 106.5(10) . . ?
C36 C28 H28A 110.4 . . ?
C36 C28 H28B 110.4 . . ?
Cl2 C36 H36A 108.7 . . ?
Cl2 C36 H36B 108.7 . . ?
C28 C36 Cl2 114.2(11) . . ?
C28 C36 H36A 108.7 . . ?
C28 C36 H36B 108.7 . . ?
H36A C36 H36B 107.6 . . ?

loop_
_geom_bond_atom_site_label_1
_geom_bond_atom_site_label_2
_geom_bond_distance
_geom_bond_site_symmetry_2
_geom_bond_publ_flag
I2 Ag2 2.7786(6) . ?
I2 Ag1 2.8265(6) . ?
I1 Ag2 2.7974(6) . ?
I1 Ag1 2.7637(6) . ?
Ag2 Ag1 2.9701(6) . ?
Ag2 P2 2.4082(14) . ?
Ag1 P1 2.4106(14) . ?
P2 C22 1.816(5) . ?
P2 C23 1.850(5) . ?
P2 C26 1.852(5) . ?
P1 C5 1.821(5) . ?
P1 C6 1.847(6) . ?
P1 C9 1.846(6) . ?
N6 N5 1.355(6) . ?
N6 C22 1.367(6) . ?
N6 C30 1.454(6) . ?
N5 N4 1.316(6) . ?
N4 C21 1.365(6) . ?
N3 N2 1.316(6) . ?
N3 C4 1.365(6) . ?
N2 N1 1.354(6) . ?
N1 C5 1.378(6) . ?
N1 C12 1.450(7) . ?
C5 C4 1.385(7) . ?
C1 H1 0.9500 . ?
C1 C2 1.403(7) . ?
C1 C20 1.380(7) . ?
C2 H2 0.9500 . ?
C2 C3 1.394(7) . ?
C4 C3 1.479(7) . ?
C3 C18 1.385(7) . ?
C6 H6 1.0000 . ?
C6 C7 1.531(8) . ?
C6 C8 1.532(9) . ?
C7 H7A 0.9800 . ?
C7 H7B 0.9800 . ?
C7 H7C 0.9800 . ?
C8 H8A 0.9800 . ?
C8 H8B 0.9800 . ?
C8 H8C 0.9800 . ?
C9 H9 1.0000 . ?
C9 C10 1.533(8) . ?
C9 C11 1.535(10) . ?
C10 H10A 0.9800 . ?
C10 H10B 0.9800 . ?
C10 H10C 0.9800 . ?
C11 H11A 0.9800 . ?
C11 H11B 0.9800 . ?
C11 H11C 0.9800 . ?
C12 C13 1.375(8) . ?
C12 C17 1.378(8) . ?
C13 H13 0.9500 . ?
C13 C14 1.394(8) . ?
C14 H14 0.9500 . ?
C14 C15 1.358(10) . ?
C15 H15 0.9500 . ?
C15 C16 1.366(10) . ?
C16 H16 0.9500 . ?
C16 C17 1.401(9) . ?
C17 H17 0.9500 . ?
C18 H18 0.9500 . ?
C18 C19 1.377(7) . ?
C19 H19 0.9500 . ?
C19 C20 1.385(7) . ?
C20 C21 1.480(7) . ?
C21 C22 1.391(7) . ?
C23 H23 1.0000 . ?
C23 C24 1.535(7) . ?
C23 C25 1.525(8) . ?
C24 H24A 0.9800 . ?
C24 H24B 0.9800 . ?
C24 H24C 0.9800 . ?
C25 H25A 0.9800 . ?
C25 H25B 0.9800 . ?
C25 H25C 0.9800 . ?
C26 H26 1.0000 . ?
C26 C27 1.535(7) . ?
C26 C29 1.531(7) . ?
C27 H27A 0.9800 . ?
C27 H27B 0.9800 . ?
C27 H27C 0.9800 . ?
C29 H29A 0.9800 . ?
C29 H29B 0.9800 . ?
C29 H29C 0.9800 . ?
C30 C31 1.373(8) . ?
C30 C35 1.389(8) . ?
C31 H31 0.9500 . ?
C31 C32 1.387(8) . ?
C32 H32 0.9500 . ?
C32 C33 1.367(8) . ?
C33 H33 0.9500 . ?
C33 C34 1.380(9) . ?
C34 H34 0.9500 . ?
C34 C35 1.390(8) . ?
C35 H35 0.9500 . ?
Cl1 C28 1.706(10) . ?
Cl2 C36 1.83(2) . ?
C28 H28A 0.9900 . ?
C28 H28B 0.9900 . ?
C28 C36 1.404(16) . ?
C36 H36A 0.9900 . ?
C36 H36B 0.9900 . ?

loop_
_geom_torsion_atom_site_label_1
_geom_torsion_atom_site_label_2
_geom_torsion_atom_site_label_3
_geom_torsion_atom_site_label_4
_geom_torsion
_geom_torsion_site_symmetry_1
_geom_torsion_site_symmetry_2
_geom_torsion_site_symmetry_3
_geom_torsion_site_symmetry_4
_geom_torsion_publ_flag
Ag2 P2 C22 N6 171.8(4) . . . . ?
Ag2 P2 C22 C21 6.0(5) . . . . ?
Ag2 P2 C23 C24 -50.7(4) . . . . ?
Ag2 P2 C23 C25 69.4(4) . . . . ?
Ag2 P2 C26 C27 53.8(4) . . . . ?
Ag2 P2 C26 C29 -67.7(4) . . . . ?
Ag1 P1 C5 N1 -167.1(4) . . . . ?
Ag1 P1 C5 C4 -2.4(6) . . . . ?
Ag1 P1 C6 C7 53.1(5) . . . . ?
Ag1 P1 C6 C8 -67.0(4) . . . . ?
Ag1 P1 C9 C10 -59.6(5) . . . . ?
Ag1 P1 C9 C11 61.9(4) . . . . ?
P1 C5 C4 N3 -166.5(4) . . . . ?
P1 C5 C4 C3 13.2(9) . . . . ?
N6 N5 N4 C21 -0.2(6) . . . . ?
N6 C30 C31 C32 176.4(5) . . . . ?
N6 C30 C35 C34 -175.7(5) . . . . ?
N5 N6 C22 P2 -168.8(4) . . . . ?
N5 N6 C22 C21 -0.3(6) . . . . ?
N5 N6 C30 C31 -94.3(6) . . . . ?
N5 N6 C30 C35 81.9(6) . . . . ?
N5 N4 C21 C20 179.9(5) . . . . ?
N5 N4 C21 C22 0.1(6) . . . . ?
N4 C21 C22 P2 168.6(4) . . . . ?
N4 C21 C22 N6 0.1(6) . . . . ?
N3 N2 N1 C5 -0.2(6) . . . . ?
N3 N2 N1 C12 -178.5(5) . . . . ?
N3 C4 C3 C2 -125.2(5) . . . . ?
N3 C4 C3 C18 48.7(7) . . . . ?
N2 N3 C4 C5 -1.2(6) . . . . ?
N2 N3 C4 C3 179.1(5) . . . . ?
N2 N1 C5 P1 167.2(4) . . . . ?
N2 N1 C5 C4 -0.5(6) . . . . ?
N2 N1 C12 C13 107.2(6) . . . . ?
N2 N1 C12 C17 -69.7(7) . . . . ?
N1 C5 C4 N3 1.0(6) . . . . ?
N1 C5 C4 C3 -179.3(6) . . . . ?
N1 C12 C13 C14 -178.2(5) . . . . ?
N1 C12 C17 C16 178.0(6) . . . . ?
C5 P1 C6 C7 174.8(5) . . . . ?
C5 P1 C6 C8 54.7(4) . . . . ?
C5 P1 C9 C10 -178.2(5) . . . . ?
C5 P1 C9 C11 -56.7(5) . . . . ?
C5 N1 C12 C13 -70.6(8) . . . . ?
C5 N1 C12 C17 112.5(7) . . . . ?
C5 C4 C3 C2 55.2(8) . . . . ?
C5 C4 C3 C18 -131.0(6) . . . . ?
C1 C2 C3 C4 173.5(5) . . . . ?
C1 C2 C3 C18 -0.4(7) . . . . ?
C1 C20 C21 N4 123.6(6) . . . . ?
C1 C20 C21 C22 -56.6(8) . . . . ?
C2 C1 C20 C19 0.8(7) . . . . ?
C2 C1 C20 C21 -175.0(5) . . . . ?
C2 C3 C18 C19 1.1(8) . . . . ?
C4 N3 N2 N1 0.8(6) . . . . ?
C4 C3 C18 C19 -173.0(5) . . . . ?
C3 C18 C19 C20 -0.8(8) . . . . ?
C6 P1 C5 N1 68.6(5) . . . . ?
C6 P1 C5 C4 -126.7(5) . . . . ?
C6 P1 C9 C10 69.5(5) . . . . ?
C6 P1 C9 C11 -169.1(4) . . . . ?
C9 P1 C5 N1 -46.2(5) . . . . ?
C9 P1 C5 C4 118.5(5) . . . . ?
C9 P1 C6 C7 -75.6(5) . . . . ?
C9 P1 C6 C8 164.3(4) . . . . ?
C12 N1 C5 P1 -14.8(9) . . . . ?
C12 N1 C5 C4 177.4(6) . . . . ?
C12 C13 C14 C15 0.8(9) . . . . ?
C13 C12 C17 C16 1.2(9) . . . . ?
C13 C14 C15 C16 -0.1(11) . . . . ?
C14 C15 C16 C17 -0.1(12) . . . . ?
C15 C16 C17 C12 -0.4(11) . . . . ?
C17 C12 C13 C14 -1.4(9) . . . . ?
C18 C19 C20 C1 -0.2(8) . . . . ?
C18 C19 C20 C21 175.8(5) . . . . ?
C19 C20 C21 N4 -52.2(7) . . . . ?
C19 C20 C21 C22 127.6(6) . . . . ?
C20 C1 C2 C3 -0.5(7) . . . . ?
C20 C21 C22 P2 -11.2(9) . . . . ?
C20 C21 C22 N6 -179.7(5) . . . . ?
C22 P2 C23 C24 -174.9(4) . . . . ?
C22 P2 C23 C25 -54.8(4) . . . . ?
C22 P2 C26 C27 173.9(4) . . . . ?
C22 P2 C26 C29 52.4(4) . . . . ?
C22 N6 N5 N4 0.3(6) . . . . ?
C22 N6 C30 C31 83.0(7) . . . . ?
C22 N6 C30 C35 -100.8(7) . . . . ?
C23 P2 C22 N6 -62.5(5) . . . . ?
C23 P2 C22 C21 131.7(5) . . . . ?
C23 P2 C26 C27 -74.6(4) . . . . ?
C23 P2 C26 C29 163.9(4) . . . . ?
C26 P2 C22 N6 52.8(5) . . . . ?
C26 P2 C22 C21 -113.0(5) . . . . ?
C26 P2 C23 C24 75.6(4) . . . . ?
C26 P2 C23 C25 -164.3(4) . . . . ?
C30 N6 N5 N4 178.2(5) . . . . ?
C30 N6 C22 P2 13.8(8) . . . . ?
C30 N6 C22 C21 -177.7(5) . . . . ?
C30 C31 C32 C33 -1.0(9) . . . . ?
C31 C30 C35 C34 0.4(8) . . . . ?
C31 C32 C33 C34 0.9(9) . . . . ?
C32 C33 C34 C35 -0.1(9) . . . . ?
C33 C34 C35 C30 -0.5(9) . . . . ?
C35 C30 C31 C32 0.4(8) . . . . ?
Cl1 C28 C36 Cl2 70.3(10) . . . . ?
